data_7108205
loop_
_publ_author_name
'Na Zhao'
'Zhiyong Yang'
'Jacky W. Y. Lam'
'Herman H. Y. Sung'
'Ni Xie'
'Sijie Chen'
'Huimin Su'
'Meng Gao'
'Ian D. Williams'
'Kam Sing Wong'
'Ben Zhong Tang'

_publ_section_title
;
 Benzothiazolium-functionalized tetraphenylethene: an AIE luminogen with
 tunable solid-state emission
;
_journal_name_full Chem.Commun.
_journal_page_first 8637
_journal_paper_doi 10.1039/c2cc33780k
_journal_volume 48
_journal_year 2012
_chemical_formula_moiety 'C37 H30 N S, F6 P, 0.5(C4 H8 O), C4 O'
_chemical_formula_sum 'C43 H42 F6 N O1.5 P S'
_chemical_formula_weight 773.81
_chemical_name_systematic
;
?
;
_space_group_crystal_system triclinic
_space_group_IT_number 2
_space_group_name_Hall '-P 1'
_space_group_name_H-M_alt 'P -1'
_symmetry_space_group_name_Hall '-P 1'
_symmetry_space_group_name_H-M 'P -1'
_atom_sites_solution_hydrogens geom
_atom_sites_solution_primary direct
_atom_sites_solution_secondary difmap
_audit_creation_date 2011-12-12
_audit_creation_method
;
Olex2 1.1-beta
(compiled Nov 1 2011 20:42:30, GUI svn.r3906)
;
_cell_angle_alpha 72.962(4)
_cell_angle_beta 85.952(3)
_cell_angle_gamma 83.053(4)
_cell_formula_units_Z 4
_cell_length_a 9.7467(4)
_cell_length_b 17.3887(8)
_cell_length_c 23.8490(10)
_cell_measurement_reflns_used 7069
_cell_measurement_temperature 173.00(14)
_cell_measurement_theta_max 71.5033
_cell_measurement_theta_min 3.8766
_cell_volume 3833.6(3)
_computing_cell_refinement
;
CrysAlisPro, Agilent Technologies,
Version 1.171.35.19 (release 27-10-2011 CrysAlis171 .NET)
(compiled Oct 27 2011,15:02:11)
;
_computing_data_collection
;
CrysAlisPro, Agilent Technologies,
Version 1.171.35.19 (release 27-10-2011 CrysAlis171 .NET)
(compiled Oct 27 2011,15:02:11)
;
_computing_data_reduction
;
CrysAlisPro, Agilent Technologies,
Version 1.171.35.19 (release 27-10-2011 CrysAlis171 .NET)
(compiled Oct 27 2011,15:02:11)
;
_computing_molecular_graphics
;
O. V. Dolomanov, L. J. Bourhis, R. J. Gildea, J. A. K. Howard and H. Puschmann,
OLEX2: a complete structure solution, refinement and analysis program.
J. Appl. Cryst. (2009). 42, 339-341.
;
_computing_publication_material
;
O. V. Dolomanov, L. J. Bourhis, R. J. Gildea, J. A. K. Howard and H. Puschmann,
OLEX2: a complete structure solution, refinement and analysis program.
J. Appl. Cryst. (2009). 42, 339-341.
;
_computing_structure_refinement
;
XL, G.M. Sheldrick, Acta Cryst.
(2008). A64, 112-122
;
_computing_structure_solution
;
XS, G.M. Sheldrick, Acta Cryst.
(2008). A64, 112-122
;
_diffrn_ambient_temperature 173.00(14)
_diffrn_detector_area_resol_mean 15.9578
_diffrn_measured_fraction_theta_full 0.975
_diffrn_measured_fraction_theta_max 0.975
_diffrn_measurement_details
;
1 omega -121.00 -55.00 1.0000 15.0000
omega____ theta____ kappa____ phi______ frames
- -64.0000 178.0000 -60.0000 66

2 omega -20.00 21.00 1.0000 4.0000
omega____ theta____ kappa____ phi______ frames
- 0.0000 -57.0000 -30.0000 41

3 omega -67.00 -25.00 1.0000 4.0000
omega____ theta____ kappa____ phi______ frames
- 0.0000 -57.0000 -30.0000 42

4 omega 74.00 104.00 1.0000 8.0000
omega____ theta____ kappa____ phi______ frames
- 55.0000 125.0000 -90.0000 30

5 omega -3.00 83.00 1.0000 8.0000
omega____ theta____ kappa____ phi______ frames
- 55.0000 -125.0000 -30.0000 86

6 omega -15.00 82.00 1.0000 8.0000
omega____ theta____ kappa____ phi______ frames
- 55.0000 -77.0000 90.0000 97

7 omega 29.00 119.00 1.0000 8.0000
omega____ theta____ kappa____ phi______ frames
- 55.0000 77.0000 -150.0000 90

8 omega -130.00 -41.00 1.0000 15.0000
omega____ theta____ kappa____ phi______ frames
- -64.0000 -64.0000 0.0000 89

9 omega 38.00 148.00 1.0000 15.0000
omega____ theta____ kappa____ phi______ frames
- 110.0000 -92.0000 -120.0000 110

10 omega 38.00 69.00 1.0000 15.0000
omega____ theta____ kappa____ phi______ frames
- 110.0000 -38.0000 60.0000 31

11 omega 44.00 71.00 1.0000 15.0000
omega____ theta____ kappa____ phi______ frames
- 110.0000 -38.0000 0.0000 27

12 omega 37.00 66.00 1.0000 15.0000
omega____ theta____ kappa____ phi______ frames
- 110.0000 -25.0000 -30.0000 29

13 omega 39.00 105.00 1.0000 15.0000
omega____ theta____ kappa____ phi______ frames
- 110.0000 -92.0000 30.0000 66

14 omega 42.00 72.00 1.0000 15.0000
omega____ theta____ kappa____ phi______ frames
- 110.0000 -25.0000 -180.0000 30

15 omega 39.00 70.00 1.0000 15.0000
omega____ theta____ kappa____ phi______ frames
- 110.0000 -38.0000 -90.0000 31

16 omega 89.00 177.00 1.0000 15.0000
omega____ theta____ kappa____ phi______ frames
- 110.0000 50.0000 0.0000 88

17 omega 42.00 71.00 1.0000 15.0000
omega____ theta____ kappa____ phi______ frames
- 110.0000 -38.0000 90.0000 29

18 omega 37.00 62.00 1.0000 15.0000
omega____ theta____ kappa____ phi______ frames
- 110.0000 -25.0000 -150.0000 25

19 omega 41.00 71.00 1.0000 15.0000
omega____ theta____ kappa____ phi______ frames
- 110.0000 -38.0000 120.0000 30

20 omega 38.00 71.00 1.0000 15.0000
omega____ theta____ kappa____ phi______ frames
- 110.0000 -38.0000 -120.0000 33

21 omega 123.00 148.00 1.0000 15.0000
omega____ theta____ kappa____ phi______ frames
- 110.0000 -92.0000 30.0000 25

22 omega 38.00 147.00 1.0000 15.0000
omega____ theta____ kappa____ phi______ frames
- 110.0000 -92.0000 90.0000 109

23 omega 38.00 174.00 1.0000 15.0000
omega____ theta____ kappa____ phi______ frames
- 110.0000 12.0000 150.0000 136
;
_diffrn_measurement_device 'kappa diffractometer'
_diffrn_measurement_device_type 'Xcalibur, Sapphire3, Gemini ultra'
_diffrn_measurement_method '\w scans'
_diffrn_orient_matrix_UB_11 0.0466094000
_diffrn_orient_matrix_UB_12 0.0568185000
_diffrn_orient_matrix_UB_13 0.0321741000
_diffrn_orient_matrix_UB_21 -0.1522273000
_diffrn_orient_matrix_UB_22 0.0246593000
_diffrn_orient_matrix_UB_23 0.0149444000
_diffrn_orient_matrix_UB_31 0.0065398000
_diffrn_orient_matrix_UB_32 -0.0696124000
_diffrn_orient_matrix_UB_33 0.0575528000
_diffrn_radiation_monochromator mirror
_diffrn_radiation_probe x-ray
_diffrn_radiation_type CuK\a
_diffrn_radiation_wavelength 1.5418
_diffrn_reflns_av_R_equivalents 0.0469
_diffrn_reflns_av_unetI/netI 0.0521
_diffrn_reflns_limit_h_max 11
_diffrn_reflns_limit_h_min -11
_diffrn_reflns_limit_k_max 17
_diffrn_reflns_limit_k_min -20
_diffrn_reflns_limit_l_max 28
_diffrn_reflns_limit_l_min -27
_diffrn_reflns_number 22938
_diffrn_reflns_theta_full 66.50
_diffrn_reflns_theta_max 66.75
_diffrn_reflns_theta_min 3.88
_diffrn_source 'sealed X-ray tube'
_diffrn_source_current 40
_diffrn_source_power 2.0
_diffrn_source_target Cu
_diffrn_source_voltage 50
_exptl_absorpt_coefficient_mu 1.707
_exptl_absorpt_correction_T_max 1.00000
_exptl_absorpt_correction_T_min 0.74292
_exptl_absorpt_correction_type multi-scan
_exptl_absorpt_process_details
;
CrysAlisPro, Agilent Technologies,
Version 1.171.35.19 (release 27-10-2011 CrysAlis171 .NET)
(compiled Oct 27 2011,15:02:11)
Empirical absorption correction using spherical harmonics,
implemented in SCALE3 ABSPACK scaling algorithm.
;
_exptl_crystal_colour yellow
_exptl_crystal_density_diffrn 1.341
_exptl_crystal_density_method 'not measured'
_exptl_crystal_description plate
_exptl_crystal_F_000 1616
_exptl_crystal_size_max 0.38
_exptl_crystal_size_mid 0.29
_exptl_crystal_size_min 0.06
_refine_diff_density_max 0.549
_refine_diff_density_min -0.456
_refine_diff_density_rms 0.070
_refine_ls_extinction_method none
_refine_ls_goodness_of_fit_ref 1.041
_refine_ls_hydrogen_treatment constr
_refine_ls_matrix_type full
_refine_ls_number_parameters 984
_refine_ls_number_reflns 13263
_refine_ls_number_restraints 78
_refine_ls_restrained_S_all 1.085
_refine_ls_R_factor_all 0.0859
_refine_ls_R_factor_gt 0.0680
_refine_ls_shift/su_max 0.001
_refine_ls_shift/su_mean 0.000
_refine_ls_structure_factor_coef Fsqd
_refine_ls_weighting_details 'calc w=1/[\s^2^(Fo^2^)+(0.0986P)^2^+2.2000P] where P=(Fo^2^+2Fc^2^)/3'
_refine_ls_weighting_scheme calc
_refine_ls_wR_factor_gt 0.1762
_refine_ls_wR_factor_ref 0.1897
_reflns_number_gt 9945
_reflns_number_total 13263
_reflns_threshold_expression >2sigma(I)
_cod_data_source_file c2cc33780k.txt
_cod_data_source_block na3cult
_cod_original_formula_sum 'C43 H42 F6 N O1.50 P S'
_cod_database_code 7108205
_reflns_odcompleteness_completeness 98.01
_reflns_odcompleteness_iscentric 1
_reflns_odcompleteness_theta 68.13

loop_
_space_group_symop_id
_space_group_symop_operation_xyz
1 'x, y, z'
2 '-x, -y, -z'

loop_
_atom_site_label
_atom_site_type_symbol
_atom_site_fract_x
_atom_site_fract_y
_atom_site_fract_z
_atom_site_U_iso_or_equiv
_atom_site_adp_type
_atom_site_occupancy
_atom_site_symmetry_multiplicity
_atom_site_calc_flag
_atom_site_refinement_flags
_atom_site_disorder_assembly
_atom_site_disorder_group
S1 S 0.66095(7) 0.87708(4) 0.53024(3) 0.03110(17) Uani 1 1 d . . .
C1 C 0.5993(3) 0.91284(16) 0.58906(12) 0.0310(6) Uani 1 1 d . . .
C2 C 0.6755(3) 0.92966(18) 0.63064(13) 0.0405(7) Uani 1 1 d . . .
H2 H 0.7737 0.9220 0.6294 0.049 Uiso 1 1 calc R . .
C3 C 0.6035(4) 0.95765(19) 0.67334(14) 0.0458(8) Uani 1 1 d . . .
H3 H 0.6527 0.9687 0.7026 0.055 Uiso 1 1 calc R . .
C4 C 0.4593(4) 0.97034(18) 0.67477(13) 0.0422(7) Uani 1 1 d . . .
H4 H 0.4126 0.9903 0.7048 0.051 Uiso 1 1 calc R . .
C5 C 0.3825(3) 0.95456(17) 0.63336(12) 0.0376(6) Uani 1 1 d . . .
H5 H 0.2843 0.9633 0.6344 0.045 Uiso 1 1 calc R . .
C6 C 0.4558(3) 0.92523(15) 0.59002(11) 0.0285(5) Uani 1 1 d . . .
N7 N 0.4004(2) 0.90702(13) 0.54339(9) 0.0258(4) Uani 1 1 d . . .
C8 C 0.4951(3) 0.88068(15) 0.50834(11) 0.0263(5) Uani 1 1 d . . .
C9 C 0.2482(3) 0.91721(16) 0.53606(12) 0.0312(6) Uani 1 1 d . . .
H9B H 0.2295 0.9224 0.4948 0.037 Uiso 1 1 calc R . .
H9C H 0.2076 0.9675 0.5450 0.037 Uiso 1 1 calc R . .
C10 C 0.1810(3) 0.84620(19) 0.57606(15) 0.0434(7) Uani 1 1 d . . .
H10B H 0.2204 0.7965 0.5670 0.065 Uiso 1 1 calc R . .
H10C H 0.0812 0.8544 0.5702 0.065 Uiso 1 1 calc R . .
H10D H 0.1978 0.8417 0.6170 0.065 Uiso 1 1 calc R . .
C11 C 0.4663(3) 0.85952(15) 0.45674(11) 0.0280(5) Uani 1 1 d . . .
H11 H 0.3729 0.8595 0.4477 0.034 Uiso 1 1 calc R . .
C12 C 0.5685(3) 0.83973(16) 0.42091(11) 0.0301(6) Uani 1 1 d . . .
H12 H 0.6603 0.8369 0.4329 0.036 Uiso 1 1 calc R . .
C13 C 0.5534(3) 0.82219(16) 0.36568(11) 0.0284(5) Uani 1 1 d . . .
C14 C 0.6725(3) 0.80503(19) 0.33333(12) 0.0362(6) Uani 1 1 d . . .
H14 H 0.7608 0.8017 0.3488 0.043 Uiso 1 1 calc R . .
C15 C 0.6630(3) 0.79275(19) 0.27868(13) 0.0376(6) Uani 1 1 d . . .
H15 H 0.7451 0.7818 0.2571 0.045 Uiso 1 1 calc R . .
C16 C 0.5357(3) 0.79624(15) 0.25541(11) 0.0279(5) Uani 1 1 d . . .
C17 C 0.4174(3) 0.81080(18) 0.28856(12) 0.0339(6) Uani 1 1 d . . .
H17 H 0.3292 0.8115 0.2737 0.041 Uiso 1 1 calc R . .
C18 C 0.4250(3) 0.82412(17) 0.34222(12) 0.0325(6) Uani 1 1 d . . .
H18 H 0.3424 0.8347 0.3636 0.039 Uiso 1 1 calc R . .
C20 C 0.5262(3) 0.78428(16) 0.19614(11) 0.0280(5) Uani 1 1 d . . .
C21 C 0.4752(3) 0.70696(17) 0.19665(12) 0.0338(6) Uani 1 1 d . . .
C22 C 0.3959(3) 0.69895(19) 0.15229(14) 0.0405(7) Uani 1 1 d . . .
H22 H 0.3747 0.7444 0.1194 0.049 Uiso 1 1 calc R . .
C23 C 0.3478(4) 0.6263(2) 0.15542(16) 0.0506(8) Uani 1 1 d . . .
H23 H 0.2965 0.6220 0.1242 0.061 Uiso 1 1 calc R . .
C24 C 0.3734(4) 0.5601(2) 0.20307(18) 0.0546(9) Uani 1 1 d . . .
H24 H 0.3385 0.5106 0.2053 0.066 Uiso 1 1 calc R . .
C25 C 0.4501(4) 0.5660(2) 0.24775(17) 0.0548(9) Uani 1 1 d . . .
H25 H 0.4690 0.5203 0.2807 0.066 Uiso 1 1 calc R . .
C26 C 0.4997(3) 0.63893(18) 0.24440(13) 0.0396(7) Uani 1 1 d . . .
H26 H 0.5518 0.6424 0.2756 0.048 Uiso 1 1 calc R . .
C30 C 0.5646(3) 0.84229(17) 0.14746(12) 0.0330(6) Uani 1 1 d . . .
C31 C 0.6024(3) 0.92108(17) 0.15185(12) 0.0337(6) Uani 1 1 d . . .
C32 C 0.5071(3) 0.97347(17) 0.17195(12) 0.0350(6) Uani 1 1 d . . .
H32 H 0.4164 0.9585 0.1834 0.042 Uiso 1 1 calc R . .
C33 C 0.5395(4) 1.04685(18) 0.17585(13) 0.0449(8) Uani 1 1 d . . .
H33 H 0.4713 1.0827 0.1885 0.054 Uiso 1 1 calc R . .
C34 C 0.6741(4) 1.0675(2) 0.16089(15) 0.0523(9) Uani 1 1 d . . .
H34 H 0.6995 1.1165 0.1650 0.063 Uiso 1 1 calc R . .
C35 C 0.7705(4) 1.0161(2) 0.14002(16) 0.0528(9) Uani 1 1 d . . .
H35 H 0.8619 1.0302 0.1296 0.063 Uiso 1 1 calc R . .
C36 C 0.7338(3) 0.94418(19) 0.13436(14) 0.0437(7) Uani 1 1 d . . .
H36 H 0.7992 0.9104 0.1184 0.052 Uiso 1 1 calc R . .
C41 C 0.5722(3) 0.83415(16) 0.08674(12) 0.0343(6) Uani 1 1 d . . .
C42 C 0.6561(4) 0.7720(2) 0.07163(14) 0.0456(7) Uani 1 1 d . . .
H42 H 0.7130 0.7345 0.1002 0.055 Uiso 1 1 calc R . .
C43 C 0.6579(4) 0.7640(2) 0.01546(16) 0.0561(9) Uani 1 1 d . . .
H43 H 0.7163 0.7217 0.0055 0.067 Uiso 1 1 calc R . .
C44 C 0.5739(4) 0.8181(2) -0.02617(15) 0.0571(9) Uani 1 1 d . . .
H44 H 0.5717 0.8114 -0.0642 0.069 Uiso 1 1 calc R . .
C45 C 0.4942(4) 0.8808(2) -0.01266(14) 0.0513(8) Uani 1 1 d . . .
H45 H 0.4391 0.9187 -0.0417 0.062 Uiso 1 1 calc R . .
C46 C 0.4937(4) 0.88925(18) 0.04380(13) 0.0414(7) Uani 1 1 d . . .
H46 H 0.4388 0.9334 0.0528 0.050 Uiso 1 1 calc R . .
S1A S -0.15688(7) 0.63091(4) 0.46836(3) 0.03552(18) Uani 1 1 d . . .
C1A C -0.0979(3) 0.59135(17) 0.41102(13) 0.0363(6) Uani 1 1 d . . .
C2A C -0.1769(4) 0.5762(2) 0.36921(13) 0.0462(8) Uani 1 1 d . . .
H2A H -0.2748 0.5873 0.3696 0.055 Uiso 1 1 calc R . .
C3A C -0.1072(5) 0.5446(2) 0.32781(14) 0.0532(9) Uani 1 1 d . . .
H3A H -0.1573 0.5346 0.2984 0.064 Uiso 1 1 calc R . .
C4A C 0.0361(4) 0.52686(19) 0.32800(14) 0.0507(9) Uani 1 1 d . . .
H4A H 0.0810 0.5049 0.2986 0.061 Uiso 1 1 calc R . .
C5A C 0.1147(4) 0.54004(18) 0.36919(13) 0.0436(7) Uani 1 1 d . . .
H5A H 0.2123 0.5273 0.3691 0.052 Uiso 1 1 calc R . .
C6A C 0.0441(3) 0.57317(16) 0.41146(12) 0.0337(6) Uani 1 1 d . . .
N7A N 0.1016(2) 0.59044(13) 0.45819(10) 0.0306(5) Uani 1 1 d . . .
C8A C 0.0088(3) 0.62146(16) 0.49163(12) 0.0304(6) Uani 1 1 d . . .
C9A C 0.0397(3) 0.64148(16) 0.54341(11) 0.0312(6) Uani 1 1 d . . .
H9A H 0.1334 0.6358 0.5540 0.037 Uiso 1 1 calc R . .
C10A C -0.0600(3) 0.66800(16) 0.57727(11) 0.0316(6) Uani 1 1 d . . .
H10A H -0.1514 0.6780 0.5635 0.038 Uiso 1 1 calc R . .
C11A C -0.0410(3) 0.68273(16) 0.63302(11) 0.0292(6) Uani 1 1 d . . .
C12A C -0.1528(3) 0.71678(17) 0.66072(12) 0.0354(6) Uani 1 1 d . . .
H12A H -0.2393 0.7314 0.6423 0.042 Uiso 1 1 calc R . .
C13A C -0.1402(3) 0.72968(17) 0.71447(12) 0.0356(6) Uani 1 1 d . . .
H13A H -0.2164 0.7554 0.7316 0.043 Uiso 1 1 calc R . .
C14A C -0.0165(3) 0.70530(15) 0.74390(11) 0.0290(6) Uani 1 1 d . . .
C15A C 0.0959(3) 0.67222(17) 0.71573(12) 0.0325(6) Uani 1 1 d . . .
H15A H 0.1815 0.6564 0.7347 0.039 Uiso 1 1 calc R . .
C16A C 0.0858(3) 0.66194(17) 0.66119(12) 0.0314(6) Uani 1 1 d . . .
H16A H 0.1646 0.6408 0.6425 0.038 Uiso 1 1 calc R . .
C20A C -0.0063(3) 0.71637(16) 0.80324(12) 0.0300(6) Uani 1 1 d . . .
C21A C -0.0479(3) 0.80023(17) 0.80603(13) 0.0358(6) Uani 1 1 d . . .
C22A C -0.1368(3) 0.81620(18) 0.85060(14) 0.0415(7) Uani 1 1 d . . .
H22A H -0.1713 0.7726 0.8803 0.050 Uiso 1 1 calc R . .
C23A C -0.1757(4) 0.8950(2) 0.85209(16) 0.0468(8) Uani 1 1 d . . .
H23A H -0.2356 0.9053 0.8829 0.056 Uiso 1 1 calc R . .
C24A C -0.1266(4) 0.95872(19) 0.80852(17) 0.0522(9) Uani 1 1 d . . .
H24A H -0.1538 1.0128 0.8093 0.063 Uiso 1 1 calc R . .
C25A C -0.0390(4) 0.9443(2) 0.76430(16) 0.0516(8) Uani 1 1 d . . .
H25A H -0.0038 0.9882 0.7352 0.062 Uiso 1 1 calc R . .
C26A C -0.0017(3) 0.86567(18) 0.76209(14) 0.0413(7) Uani 1 1 d . . .
H26A H 0.0557 0.8562 0.7304 0.050 Uiso 1 1 calc R . .
C30A C 0.0407(3) 0.65476(17) 0.84926(12) 0.0334(6) Uani 1 1 d . . .
C31A C 0.0632(3) 0.66562(17) 0.90746(13) 0.0383(7) Uani 1 1 d . . .
C32A C 0.0033(4) 0.6172(2) 0.95809(13) 0.0470(8) Uani 1 1 d . . .
H32A H -0.0491 0.5760 0.9552 0.056 Uiso 1 1 calc R . .
C33A C 0.0179(5) 0.6274(3) 1.01240(16) 0.0648(11) Uani 1 1 d . . .
H33A H -0.0249 0.5943 1.0465 0.078 Uiso 1 1 calc R . .
C34A C 0.0957(6) 0.6867(3) 1.01655(19) 0.0858(17) Uani 1 1 d . . .
H34A H 0.1040 0.6954 1.0536 0.103 Uiso 1 1 calc R . .
C35A C 0.1619(5) 0.7339(3) 0.9673(2) 0.0748(13) Uani 1 1 d . . .
H35A H 0.2186 0.7728 0.9710 0.090 Uiso 1 1 calc R . .
C36A C 0.1449(4) 0.7241(2) 0.91287(16) 0.0526(9) Uani 1 1 d . . .
H36A H 0.1888 0.7570 0.8790 0.063 Uiso 1 1 calc R . .
C41A C 0.0721(3) 0.57031(16) 0.84545(12) 0.0334(6) Uani 1 1 d . . .
C42A C -0.0238(3) 0.53029(17) 0.82770(12) 0.0334(6) Uani 1 1 d . . .
H42A H -0.1147 0.5564 0.8197 0.040 Uiso 1 1 calc R . .
C43A C 0.0083(3) 0.45412(17) 0.82136(13) 0.0387(7) Uani 1 1 d . . .
H43A H -0.0601 0.4276 0.8100 0.046 Uiso 1 1 calc R . .
C44A C 0.1419(4) 0.41631(18) 0.83167(13) 0.0429(7) Uani 1 1 d . . .
H44A H 0.1666 0.3649 0.8252 0.051 Uiso 1 1 calc R . .
C45A C 0.2393(4) 0.45349(19) 0.85137(15) 0.0469(8) Uani 1 1 d . . .
H45A H 0.3298 0.4270 0.8597 0.056 Uiso 1 1 calc R . .
C46A C 0.2035(3) 0.52970(18) 0.85874(14) 0.0410(7) Uani 1 1 d . . .
H46A H 0.2694 0.5546 0.8731 0.049 Uiso 1 1 calc R . .
C65 C 0.2526(3) 0.57614(18) 0.46661(13) 0.0373(6) Uani 1 1 d . . .
H65A H 0.2896 0.5253 0.4576 0.045 Uiso 1 1 calc R . .
H65B H 0.2705 0.5698 0.5081 0.045 Uiso 1 1 calc R . .
C96 C 0.3265(4) 0.6455(2) 0.42738(17) 0.0521(8) Uani 1 1 d . . .
H96A H 0.3124 0.6502 0.3862 0.078 Uiso 1 1 calc R . .
H96B H 0.4256 0.6351 0.4348 0.078 Uiso 1 1 calc R . .
H96C H 0.2892 0.6960 0.4359 0.078 Uiso 1 1 calc R . .
P1 P 0.50426(8) 0.36803(5) 0.40846(4) 0.0458(2) Uani 1 1 d D . .
F1 F 0.3717(2) 0.40651(16) 0.36962(12) 0.0833(8) Uani 1 1 d D A .
F2 F 0.6355(2) 0.32788(14) 0.44661(10) 0.0593(5) Uani 1 1 d D A .
F3 F 0.5938(5) 0.3956(3) 0.3455(2) 0.0438(12) Uiso 0.40 1 d PD A 2
F3A F 0.6027(6) 0.4176(4) 0.3599(3) 0.0644(15) Uiso 0.45 1 d PD A 1
F3B F 0.6086(11) 0.4394(6) 0.3883(5) 0.038(2) Uiso 0.15 1 d PD A 3
F4 F 0.4979(7) 0.2830(3) 0.3928(3) 0.0526(18) Uiso 0.40 1 d PD A 2
F4A F 0.5302(7) 0.2952(4) 0.3780(3) 0.0561(16) Uiso 0.45 1 d PD A 1
F4B F 0.5670(13) 0.3358(9) 0.3593(5) 0.046(3) Uiso 0.15 1 d PD A 3
F5 F 0.4116(8) 0.3387(5) 0.4643(3) 0.076(2) Uiso 0.40 1 d PD A 2
F5A F 0.4025(4) 0.3122(3) 0.4562(2) 0.0386(10) Uiso 0.45 1 d PD A 1
F5B F 0.4132(14) 0.2983(8) 0.4355(7) 0.049(4) Uiso 0.15 1 d PD A 3
F6 F 0.5052(7) 0.4549(4) 0.4138(3) 0.0736(19) Uiso 0.40 1 d PD A 2
F6A F 0.4813(6) 0.4354(4) 0.4413(3) 0.0675(15) Uiso 0.45 1 d PD A 1
F6B F 0.4558(11) 0.4078(7) 0.4672(5) 0.034(2) Uiso 0.15 1 d PD A 3
P2 P 0.01532(7) 0.87298(5) 0.41094(4) 0.0391(2) Uani 1 1 d D . .
F11 F -0.1078(2) 0.92101(15) 0.36985(11) 0.0745(7) Uani 1 1 d D B .
F12 F 0.13844(19) 0.82389(12) 0.45128(9) 0.0510(5) Uani 1 1 d D B .
F13 F 0.0131(6) 0.7940(3) 0.3860(2) 0.0459(15) Uiso 0.45 1 d PD B 2
F13A F 0.0423(7) 0.8096(4) 0.3742(3) 0.0435(15) Uiso 0.40 1 d PD B 1
F13B F 0.0695(16) 0.8448(11) 0.3581(6) 0.061(4) Uiso 0.15 1 d PD B 3
F14 F -0.0913(7) 0.8375(4) 0.4600(3) 0.063(2) Uiso 0.45 1 d PD B 2
F14A F -0.0936(6) 0.8158(4) 0.4548(3) 0.0385(15) Uiso 0.40 1 d PD B 1
F14B F -0.0968(14) 0.8107(9) 0.4372(7) 0.045(4) Uiso 0.15 1 d PD B 3
F15 F 0.0198(6) 0.9529(4) 0.4278(3) 0.0671(18) Uiso 0.45 1 d PD B 2
F15A F -0.0065(7) 0.9352(4) 0.4495(3) 0.0458(13) Uiso 0.40 1 d PD B 1
F15B F -0.0295(11) 0.9135(7) 0.4689(5) 0.028(3) Uiso 0.15 1 d PD B 3
F16 F 0.1193(5) 0.9088(3) 0.3534(2) 0.0491(13) Uiso 0.45 1 d PD B 2
F16A F 0.1266(6) 0.9248(4) 0.3706(3) 0.0537(15) Uiso 0.40 1 d PD B 1
F16B F 0.1276(12) 0.9385(7) 0.3953(6) 0.040(3) Uiso 0.15 1 d PD B 3
O1S O 1.0104(3) 0.28569(16) 0.77877(13) 0.0681(8) Uani 1 1 d . . .
C2S C 0.9746(4) 0.2323(2) 0.83392(16) 0.0533(9) Uani 1 1 d . . .
H2SA H 0.9058 0.2608 0.8555 0.064 Uiso 1 1 calc R . .
H2SB H 1.0576 0.2126 0.8578 0.064 Uiso 1 1 calc R . .
C3S C 0.9139(4) 0.1614(2) 0.82302(16) 0.0520(8) Uani 1 1 d . . .
H3SA H 0.9510 0.1093 0.8501 0.062 Uiso 1 1 calc R . .
H3SB H 0.8117 0.1672 0.8272 0.062 Uiso 1 1 calc R . .
C4S C 0.9620(3) 0.16793(19) 0.76009(15) 0.0428(7) Uani 1 1 d . . .
H4SA H 1.0564 0.1404 0.7579 0.051 Uiso 1 1 calc R . .
H4SB H 0.8979 0.1452 0.7403 0.051 Uiso 1 1 calc R . .
C5S C 0.9592(4) 0.2579(2) 0.73417(16) 0.0509(8) Uani 1 1 d . . .
H5SA H 1.0190 0.2712 0.6981 0.061 Uiso 1 1 calc R . .
H5SB H 0.8638 0.2829 0.7245 0.061 Uiso 1 1 calc R . .
O6S O 0.4942(6) 0.3434(3) 0.2355(2) 0.1231(15) Uani 1 1 d . C .
C7S C 0.4350(7) 0.3550(3) 0.1762(3) 0.0961(17) Uani 1 1 d . C .
C8S C 0.4872(9) 0.2737(5) 0.1638(3) 0.130(3) Uani 1 1 d . . .
C9S C 0.5974(8) 0.2358(5) 0.2065(3) 0.0551(17) Uiso 0.50 1 d P C 2
C9SA C 0.4827(10) 0.2196(6) 0.2156(5) 0.074(2) Uiso 0.50 1 d P C 1
C10S C 0.5495(6) 0.2534(3) 0.2559(3) 0.0881(15) Uani 1 1 d . . .
O11S O -0.0461(15) 0.9218(8) 0.9933(6) 0.170(5) Uiso 0.50 1 d PD . .
C12S C -0.097(2) 1.0087(12) 0.9638(9) 0.133(7) Uiso 0.50 1 d PD . .
C13S C -0.014(2) 1.0647(12) 0.9757(9) 0.153(7) Uiso 0.50 1 d PD . .
C14S C 0.099(2) 1.0131(11) 1.0138(9) 0.125(6) Uiso 0.50 1 d PD . .
C15S C 0.0894(18) 0.9326(9) 1.0147(7) 0.117(5) Uiso 0.50 1 d PD . .
O16S O 0.3929(14) 0.4327(8) 0.0174(6) 0.161(4) Uiso 0.50 1 d PD . .
C17S C 0.358(2) 0.5018(13) 0.0284(10) 0.149(8) Uiso 0.50 1 d PD . .
C18S C 0.4962(16) 0.5395(12) 0.0244(7) 0.126(5) Uiso 0.50 1 d PD . .
C19S C 0.5997(19) 0.4825(9) -0.0058(8) 0.117(5) Uiso 0.50 1 d PD . .
C20S C 0.5111(18) 0.4166(11) -0.0080(8) 0.133(6) Uiso 0.50 1 d PD . .

loop_
_atom_site_aniso_label
_atom_site_aniso_U_11
_atom_site_aniso_U_22
_atom_site_aniso_U_33
_atom_site_aniso_U_23
_atom_site_aniso_U_13
_atom_site_aniso_U_12
S1 0.0281(3) 0.0380(4) 0.0303(3) -0.0136(3) -0.0030(3) -0.0050(3)
C1 0.0378(15) 0.0288(13) 0.0287(13) -0.0101(11) -0.0049(11) -0.0047(11)
C2 0.0470(18) 0.0402(16) 0.0378(16) -0.0132(13) -0.0106(13) -0.0078(13)
C3 0.066(2) 0.0435(17) 0.0330(16) -0.0152(13) -0.0118(15) -0.0087(15)
C4 0.066(2) 0.0356(15) 0.0272(14) -0.0123(12) -0.0013(14) -0.0030(14)
C5 0.0498(18) 0.0311(14) 0.0320(15) -0.0104(12) 0.0011(13) -0.0030(12)
C6 0.0375(14) 0.0249(12) 0.0231(12) -0.0060(10) -0.0044(11) -0.0045(10)
N7 0.0288(11) 0.0266(10) 0.0221(10) -0.0067(8) -0.0009(8) -0.0042(8)
C8 0.0271(13) 0.0252(12) 0.0258(13) -0.0052(10) -0.0013(10) -0.0046(10)
C9 0.0291(14) 0.0317(13) 0.0323(14) -0.0088(11) -0.0022(11) -0.0015(11)
C10 0.0373(16) 0.0448(17) 0.0475(18) -0.0107(14) 0.0042(13) -0.0123(13)
C11 0.0294(13) 0.0315(13) 0.0242(13) -0.0078(11) -0.0031(10) -0.0061(10)
C12 0.0299(13) 0.0346(14) 0.0270(13) -0.0089(11) -0.0040(11) -0.0063(11)
C13 0.0309(14) 0.0289(13) 0.0265(13) -0.0088(10) -0.0017(10) -0.0050(10)
C14 0.0280(14) 0.0533(17) 0.0326(15) -0.0206(13) -0.0062(11) -0.0013(12)
C15 0.0326(15) 0.0505(17) 0.0328(15) -0.0180(13) -0.0022(12) -0.0008(12)
C16 0.0340(14) 0.0268(12) 0.0231(13) -0.0060(10) -0.0037(10) -0.0053(10)
C17 0.0249(13) 0.0475(16) 0.0320(14) -0.0135(12) -0.0043(11) -0.0078(11)
C18 0.0296(14) 0.0427(15) 0.0269(13) -0.0116(12) 0.0001(11) -0.0071(11)
C20 0.0281(13) 0.0299(13) 0.0266(13) -0.0098(11) -0.0046(10) 0.0007(10)
C21 0.0389(15) 0.0306(14) 0.0335(14) -0.0120(11) -0.0009(12) -0.0036(11)
C22 0.0406(16) 0.0409(16) 0.0416(17) -0.0124(13) -0.0102(13) -0.0038(13)
C23 0.0494(19) 0.0480(19) 0.062(2) -0.0245(17) -0.0109(16) -0.0099(15)
C24 0.056(2) 0.0376(17) 0.076(2) -0.0220(17) -0.0065(18) -0.0103(15)
C25 0.069(2) 0.0326(16) 0.060(2) -0.0060(15) -0.0107(18) -0.0079(15)
C26 0.0496(18) 0.0350(15) 0.0340(15) -0.0075(12) -0.0079(13) -0.0054(13)
C30 0.0320(14) 0.0338(14) 0.0344(15) -0.0120(12) -0.0062(11) 0.0007(11)
C31 0.0410(15) 0.0329(14) 0.0272(14) -0.0078(11) -0.0040(11) -0.0040(12)
C32 0.0443(16) 0.0339(14) 0.0269(14) -0.0088(11) -0.0018(12) -0.0047(12)
C33 0.074(2) 0.0308(15) 0.0306(15) -0.0106(12) -0.0034(14) -0.0030(14)
C34 0.076(3) 0.0383(17) 0.0459(19) -0.0109(14) -0.0126(17) -0.0180(17)
C35 0.050(2) 0.052(2) 0.058(2) -0.0108(17) -0.0044(16) -0.0198(16)
C36 0.0402(17) 0.0442(17) 0.0454(18) -0.0103(14) 0.0002(13) -0.0064(13)
C41 0.0427(16) 0.0299(13) 0.0293(14) -0.0054(11) -0.0038(12) -0.0062(12)
C42 0.0518(19) 0.0446(17) 0.0395(17) -0.0141(14) -0.0028(14) 0.0046(14)
C43 0.069(2) 0.055(2) 0.049(2) -0.0260(17) 0.0037(17) 0.0023(18)
C44 0.084(3) 0.058(2) 0.0347(17) -0.0189(16) -0.0017(17) -0.0139(19)
C45 0.074(2) 0.0481(19) 0.0289(16) -0.0068(14) -0.0130(15) -0.0009(17)
C46 0.060(2) 0.0324(14) 0.0304(15) -0.0090(12) -0.0090(14) 0.0040(13)
S1A 0.0345(4) 0.0444(4) 0.0314(4) -0.0155(3) -0.0027(3) -0.0063(3)
C1A 0.0480(17) 0.0312(14) 0.0309(14) -0.0089(12) -0.0006(12) -0.0090(12)
C2A 0.065(2) 0.0435(17) 0.0322(16) -0.0086(13) -0.0127(14) -0.0126(15)
C3A 0.090(3) 0.0442(18) 0.0316(16) -0.0147(14) -0.0099(17) -0.0164(18)
C4A 0.090(3) 0.0360(16) 0.0298(16) -0.0142(13) 0.0023(16) -0.0112(17)
C5A 0.066(2) 0.0319(15) 0.0319(15) -0.0103(12) 0.0044(14) -0.0037(14)
C6A 0.0489(17) 0.0280(13) 0.0235(13) -0.0052(11) -0.0017(12) -0.0067(12)
N7A 0.0370(13) 0.0280(11) 0.0269(11) -0.0079(9) 0.0030(9) -0.0061(9)
C8A 0.0335(14) 0.0296(13) 0.0270(13) -0.0057(11) 0.0002(11) -0.0061(11)
C9A 0.0338(14) 0.0339(14) 0.0274(13) -0.0098(11) -0.0010(11) -0.0074(11)
C10A 0.0352(14) 0.0333(14) 0.0258(13) -0.0065(11) -0.0032(11) -0.0050(11)
C11A 0.0319(14) 0.0293(13) 0.0262(13) -0.0068(11) -0.0018(11) -0.0049(10)
C12A 0.0349(15) 0.0399(15) 0.0313(15) -0.0118(12) -0.0104(12) 0.0056(12)
C13A 0.0347(15) 0.0393(15) 0.0325(15) -0.0130(12) -0.0055(12) 0.0062(12)
C14A 0.0378(15) 0.0233(12) 0.0254(13) -0.0052(10) -0.0018(11) -0.0056(10)
C15A 0.0293(14) 0.0371(14) 0.0315(14) -0.0088(12) -0.0036(11) -0.0066(11)
C16A 0.0298(14) 0.0370(14) 0.0288(14) -0.0113(11) 0.0008(11) -0.0060(11)
C20A 0.0335(14) 0.0295(13) 0.0282(13) -0.0090(11) -0.0038(11) -0.0051(11)
C21A 0.0448(16) 0.0314(14) 0.0342(15) -0.0119(12) -0.0070(12) -0.0065(12)
C22A 0.0487(18) 0.0358(15) 0.0406(17) -0.0121(13) -0.0022(13) -0.0038(13)
C23A 0.0473(18) 0.0425(17) 0.055(2) -0.0238(15) -0.0007(15) 0.0003(14)
C24A 0.057(2) 0.0322(16) 0.072(2) -0.0206(16) -0.0106(18) -0.0028(14)
C25A 0.064(2) 0.0339(16) 0.055(2) -0.0069(15) -0.0066(17) -0.0107(15)
C26A 0.0517(18) 0.0338(15) 0.0377(16) -0.0077(13) -0.0018(14) -0.0082(13)
C30A 0.0365(15) 0.0334(14) 0.0313(14) -0.0103(12) -0.0006(11) -0.0062(11)
C31A 0.0454(17) 0.0340(14) 0.0364(16) -0.0131(12) -0.0082(13) 0.0039(12)
C32A 0.066(2) 0.0419(17) 0.0295(16) -0.0079(13) -0.0024(14) 0.0023(15)
C33A 0.091(3) 0.066(2) 0.0315(18) -0.0134(17) -0.0073(18) 0.017(2)
C34A 0.122(4) 0.091(3) 0.048(2) -0.041(2) -0.037(3) 0.047(3)
C35A 0.091(3) 0.067(3) 0.082(3) -0.042(2) -0.046(3) 0.009(2)
C36A 0.060(2) 0.0496(19) 0.055(2) -0.0225(16) -0.0186(17) -0.0037(16)
C41A 0.0407(15) 0.0305(14) 0.0291(14) -0.0076(11) -0.0036(11) -0.0049(11)
C42A 0.0359(15) 0.0318(14) 0.0319(14) -0.0064(11) -0.0034(11) -0.0060(11)
C43A 0.0539(18) 0.0304(14) 0.0332(15) -0.0069(12) -0.0078(13) -0.0116(13)
C44A 0.058(2) 0.0328(15) 0.0390(16) -0.0115(13) -0.0071(14) -0.0016(13)
C45A 0.0474(18) 0.0405(17) 0.0525(19) -0.0141(15) -0.0098(15) 0.0028(14)
C46A 0.0413(17) 0.0401(16) 0.0449(17) -0.0151(14) -0.0086(13) -0.0059(13)
C65 0.0377(15) 0.0360(15) 0.0378(16) -0.0110(12) 0.0017(12) -0.0026(12)
C96 0.0452(19) 0.0504(19) 0.058(2) -0.0109(16) 0.0112(16) -0.0129(15)
P1 0.0280(4) 0.0418(4) 0.0614(5) -0.0078(4) -0.0001(4) 0.0023(3)
F1 0.0443(12) 0.0815(16) 0.0940(18) 0.0156(14) -0.0126(12) 0.0136(11)
F2 0.0410(11) 0.0738(14) 0.0712(14) -0.0358(11) -0.0196(10) 0.0106(9)
P2 0.0244(4) 0.0422(4) 0.0514(5) -0.0146(4) -0.0047(3) -0.0009(3)
F11 0.0463(12) 0.0753(15) 0.0860(17) -0.0012(13) -0.0225(12) 0.0120(11)
F12 0.0376(10) 0.0613(12) 0.0612(12) -0.0297(10) -0.0186(9) 0.0066(8)
O1S 0.090(2) 0.0532(15) 0.0700(18) -0.0253(13) 0.0019(15) -0.0273(14)
C2S 0.062(2) 0.0501(19) 0.052(2) -0.0221(17) -0.0097(17) -0.0015(16)
C3S 0.054(2) 0.0489(19) 0.053(2) -0.0114(16) -0.0054(16) -0.0094(16)
C4S 0.0428(17) 0.0374(16) 0.0529(19) -0.0179(14) -0.0039(14) -0.0082(13)
C5S 0.050(2) 0.0455(18) 0.057(2) -0.0137(16) -0.0036(16) -0.0080(15)
O6S 0.159(4) 0.085(3) 0.129(4) -0.032(3) -0.019(3) -0.020(3)
C7S 0.119(5) 0.086(4) 0.083(4) -0.022(3) -0.028(3) -0.002(3)
C8S 0.167(7) 0.142(6) 0.122(5) -0.098(5) 0.003(5) -0.032(5)
C10S 0.080(3) 0.058(3) 0.125(4) -0.024(3) -0.020(3) 0.002(2)

loop_
_atom_type_symbol
_atom_type_description
_atom_type_scat_dispersion_real
_atom_type_scat_dispersion_imag
_atom_type_scat_source
C C 0.0181 0.0091 'International Tables Vol C Tables 4.2.6.8 and 6.1.1.4'
H H 0.0000 0.0000 'International Tables Vol C Tables 4.2.6.8 and 6.1.1.4'
F F 0.0727 0.0534 'International Tables Vol C Tables 4.2.6.8 and 6.1.1.4'
N N 0.0311 0.0180 'International Tables Vol C Tables 4.2.6.8 and 6.1.1.4'
O O 0.0492 0.0322 'International Tables Vol C Tables 4.2.6.8 and 6.1.1.4'
P P 0.2955 0.4335 'International Tables Vol C Tables 4.2.6.8 and 6.1.1.4'
S S 0.3331 0.5567 'International Tables Vol C Tables 4.2.6.8 and 6.1.1.4'

loop_
_geom_angle_atom_site_label_1
_geom_angle_atom_site_label_2
_geom_angle_atom_site_label_3
_geom_angle
_geom_angle_site_symmetry_1
_geom_angle_site_symmetry_3
C8 S1 C1 91.07(13) . .
C2 C1 S1 128.0(2) . .
C6 C1 S1 110.4(2) . .
C6 C1 C2 121.6(3) . .
C1 C2 H2 121.2 . .
C3 C2 C1 117.5(3) . .
C3 C2 H2 121.2 . .
C2 C3 H3 119.3 . .
C2 C3 C4 121.4(3) . .
C4 C3 H3 119.3 . .
C3 C4 H4 119.2 . .
C5 C4 C3 121.6(3) . .
C5 C4 H4 119.2 . .
C4 C5 H5 121.4 . .
C4 C5 C6 117.1(3) . .
C6 C5 H5 121.4 . .
C1 C6 C5 120.8(3) . .
C1 C6 N7 112.3(2) . .
C5 C6 N7 126.9(3) . .
C6 N7 C9 120.7(2) . .
C8 N7 C6 113.9(2) . .
C8 N7 C9 125.3(2) . .
N7 C8 S1 112.34(19) . .
N7 C8 C11 125.2(2) . .
C11 C8 S1 122.5(2) . .
N7 C9 H9B 109.4 . .
N7 C9 H9C 109.4 . .
N7 C9 C10 111.2(2) . .
H9B C9 H9C 108.0 . .
C10 C9 H9B 109.4 . .
C10 C9 H9C 109.4 . .
C9 C10 H10B 109.5 . .
C9 C10 H10C 109.5 . .
C9 C10 H10D 109.5 . .
H10B C10 H10C 109.5 . .
H10B C10 H10D 109.5 . .
H10C C10 H10D 109.5 . .
C8 C11 H11 119.2 . .
C12 C11 C8 121.5(2) . .
C12 C11 H11 119.2 . .
C11 C12 H12 116.5 . .
C11 C12 C13 127.0(3) . .
C13 C12 H12 116.5 . .
C14 C13 C12 118.9(2) . .
C14 C13 C18 117.9(2) . .
C18 C13 C12 123.1(2) . .
C13 C14 H14 119.6 . .
C15 C14 C13 120.8(3) . .
C15 C14 H14 119.6 . .
C14 C15 H15 119.6 . .
C16 C15 C14 120.8(3) . .
C16 C15 H15 119.6 . .
C15 C16 C17 118.2(2) . .
C15 C16 C20 120.6(2) . .
C17 C16 C20 121.2(2) . .
C16 C17 H17 119.2 . .
C18 C17 C16 121.7(3) . .
C18 C17 H17 119.2 . .
C13 C18 H18 119.7 . .
C17 C18 C13 120.5(3) . .
C17 C18 H18 119.7 . .
C21 C20 C16 115.0(2) . .
C30 C20 C16 119.4(2) . .
C30 C20 C21 125.6(2) . .
C22 C21 C20 123.4(3) . .
C26 C21 C20 119.7(3) . .
C26 C21 C22 116.8(3) . .
C21 C22 H22 119.4 . .
C23 C22 C21 121.3(3) . .
C23 C22 H22 119.4 . .
C22 C23 H23 119.7 . .
C24 C23 C22 120.7(3) . .
C24 C23 H23 119.7 . .
C23 C24 H24 120.2 . .
C23 C24 C25 119.6(3) . .
C25 C24 H24 120.2 . .
C24 C25 H25 120.1 . .
C24 C25 C26 119.8(3) . .
C26 C25 H25 120.1 . .
C21 C26 C25 121.8(3) . .
C21 C26 H26 119.1 . .
C25 C26 H26 119.1 . .
C20 C30 C31 120.9(2) . .
C20 C30 C41 124.3(2) . .
C41 C30 C31 114.8(2) . .
C32 C31 C30 121.1(3) . .
C32 C31 C36 118.4(3) . .
C36 C31 C30 120.5(3) . .
C31 C32 H32 119.0 . .
C33 C32 C31 122.0(3) . .
C33 C32 H32 119.0 . .
C32 C33 H33 120.5 . .
C32 C33 C34 118.9(3) . .
C34 C33 H33 120.5 . .
C33 C34 H34 120.1 . .
C35 C34 C33 119.7(3) . .
C35 C34 H34 120.1 . .
C34 C35 H35 119.9 . .
C34 C35 C36 120.2(3) . .
C36 C35 H35 119.9 . .
C31 C36 H36 119.7 . .
C35 C36 C31 120.6(3) . .
C35 C36 H36 119.7 . .
C42 C41 C30 121.9(3) . .
C46 C41 C30 119.7(3) . .
C46 C41 C42 118.3(3) . .
C41 C42 H42 119.5 . .
C43 C42 C41 120.9(3) . .
C43 C42 H42 119.5 . .
C42 C43 H43 120.2 . .
C42 C43 C44 119.6(3) . .
C44 C43 H43 120.2 . .
C43 C44 H44 119.9 . .
C45 C44 C43 120.2(3) . .
C45 C44 H44 119.9 . .
C44 C45 H45 120.0 . .
C44 C45 C46 120.1(3) . .
C46 C45 H45 120.0 . .
C41 C46 C45 120.8(3) . .
C41 C46 H46 119.6 . .
C45 C46 H46 119.6 . .
C8A S1A C1A 90.84(14) . .
C2A C1A S1A 127.7(3) . .
C6A C1A S1A 110.8(2) . .
C6A C1A C2A 121.5(3) . .
C1A C2A H2A 121.4 . .
C3A C2A C1A 117.2(4) . .
C3A C2A H2A 121.4 . .
C2A C3A H3A 119.4 . .
C2A C3A C4A 121.2(3) . .
C4A C3A H3A 119.4 . .
C3A C4A H4A 118.8 . .
C5A C4A C3A 122.3(3) . .
C5A C4A H4A 118.8 . .
C4A C5A H5A 121.6 . .
C4A C5A C6A 116.8(3) . .
C6A C5A H5A 121.6 . .
C1A C6A C5A 120.9(3) . .
C1A C6A N7A 112.0(2) . .
C5A C6A N7A 127.1(3) . .
C6A N7A C65 121.0(2) . .
C8A N7A C6A 113.8(2) . .
C8A N7A C65 125.2(2) . .
N7A C8A S1A 112.6(2) . .
N7A C8A C9A 124.9(3) . .
C9A C8A S1A 122.5(2) . .
C8A C9A H9A 119.0 . .
C10A C9A C8A 121.9(3) . .
C10A C9A H9A 119.0 . .
C9A C10A H10A 117.0 . .
C9A C10A C11A 126.1(3) . .
C11A C10A H10A 117.0 . .
C12A C11A C10A 119.3(3) . .
C12A C11A C16A 118.3(2) . .
C16A C11A C10A 122.4(3) . .
C11A C12A H12A 119.4 . .
C13A C12A C11A 121.2(3) . .
C13A C12A H12A 119.4 . .
C12A C13A H13A 119.7 . .
C12A C13A C14A 120.6(3) . .
C14A C13A H13A 119.7 . .
C13A C14A C15A 118.0(2) . .
C13A C14A C20A 120.0(2) . .
C15A C14A C20A 122.0(2) . .
C14A C15A H15A 119.1 . .
C16A C15A C14A 121.7(3) . .
C16A C15A H15A 119.1 . .
C11A C16A H16A 120.0 . .
C15A C16A C11A 120.1(3) . .
C15A C16A H16A 120.0 . .
C21A C20A C14A 114.2(2) . .
C30A C20A C14A 121.7(2) . .
C30A C20A C21A 124.0(2) . .
C22A C21A C20A 121.6(3) . .
C22A C21A C26A 118.4(3) . .
C26A C21A C20A 120.0(3) . .
C21A C22A H22A 119.6 . .
C23A C22A C21A 120.8(3) . .
C23A C22A H22A 119.6 . .
C22A C23A H23A 120.2 . .
C24A C23A C22A 119.7(3) . .
C24A C23A H23A 120.2 . .
C23A C24A H24A 119.8 . .
C25A C24A C23A 120.5(3) . .
C25A C24A H24A 119.8 . .
C24A C25A H25A 120.0 . .
C24A C25A C26A 120.0(3) . .
C26A C25A H25A 120.0 . .
C21A C26A H26A 119.7 . .
C25A C26A C21A 120.6(3) . .
C25A C26A H26A 119.7 . .
C20A C30A C31A 122.8(3) . .
C20A C30A C41A 122.1(2) . .
C31A C30A C41A 115.1(2) . .
C32A C31A C30A 120.1(3) . .
C32A C31A C36A 118.4(3) . .
C36A C31A C30A 121.5(3) . .
C31A C32A H32A 119.1 . .
C33A C32A C31A 121.7(4) . .
C33A C32A H32A 119.1 . .
C32A C33A H33A 120.5 . .
C32A C33A C34A 118.9(4) . .
C34A C33A H33A 120.5 . .
C33A C34A H34A 119.5 . .
C33A C34A C35A 120.9(4) . .
C35A C34A H34A 119.5 . .
C34A C35A H35A 120.2 . .
C36A C35A C34A 119.7(4) . .
C36A C35A H35A 120.2 . .
C31A C36A H36A 119.9 . .
C35A C36A C31A 120.2(4) . .
C35A C36A H36A 119.9 . .
C42A C41A C30A 122.5(3) . .
C42A C41A C46A 117.9(3) . .
C46A C41A C30A 119.6(3) . .
C41A C42A H42A 118.9 . .
C43A C42A C41A 122.1(3) . .
C43A C42A H42A 118.9 . .
C42A C43A H43A 120.4 . .
C42A C43A C44A 119.2(3) . .
C44A C43A H43A 120.4 . .
C43A C44A H44A 119.9 . .
C45A C44A C43A 120.1(3) . .
C45A C44A H44A 119.9 . .
C44A C45A H45A 120.3 . .
C46A C45A C44A 119.5(3) . .
C46A C45A H45A 120.3 . .
C41A C46A H46A 119.5 . .
C45A C46A C41A 121.0(3) . .
C45A C46A H46A 119.5 . .
N7A C65 H65A 109.4 . .
N7A C65 H65B 109.4 . .
N7A C65 C96 111.3(3) . .
H65A C65 H65B 108.0 . .
C96 C65 H65A 109.4 . .
C96 C65 H65B 109.4 . .
C65 C96 H96A 109.5 . .
C65 C96 H96B 109.5 . .
C65 C96 H96C 109.5 . .
H96A C96 H96B 109.5 . .
H96A C96 H96C 109.5 . .
H96B C96 H96C 109.5 . .
F1 P1 F3 84.9(2) . .
F1 P1 F3B 103.3(4) . .
F1 P1 F4 89.4(2) . .
F1 P1 F4A 90.7(2) . .
F1 P1 F5A 87.86(19) . .
F1 P1 F6B 97.8(4) . .
F2 P1 F1 178.61(15) . .
F2 P1 F3 95.0(2) . .
F2 P1 F3B 77.8(4) . .
F2 P1 F4 89.2(2) . .
F2 P1 F4A 88.0(2) . .
F2 P1 F5A 91.64(19) . .
F2 P1 F6B 83.2(4) . .
F3 P1 F6B 136.8(5) . .
F3A P1 F1 91.5(2) . .
F3A P1 F2 88.9(2) . .
F3A P1 F3 21.3(2) . .
F3A P1 F3B 31.6(4) . .
F3A P1 F4 105.7(4) . .
F3A P1 F4A 88.9(4) . .
F3A P1 F5A 176.1(4) . .
F3A P1 F6A 92.9(4) . .
F3A P1 F6B 115.8(5) . .
F3B P1 F3 52.8(4) . .
F3B P1 F6B 85.1(6) . .
F4 P1 F3 85.4(3) . .
F4 P1 F3B 133.9(5) . .
F4 P1 F6B 137.6(5) . .
F4A P1 F3 68.8(3) . .
F4A P1 F3B 117.5(5) . .
F4A P1 F4 16.8(3) . .
F4A P1 F5A 87.2(3) . .
F4A P1 F6B 153.4(5) . .
F4B P1 F1 88.9(5) . .
F4B P1 F2 90.2(5) . .
F4B P1 F3 38.6(6) . .
F4B P1 F3A 58.7(6) . .
F4B P1 F3B 88.6(7) . .
F4B P1 F4 47.0(6) . .
F4B P1 F4A 30.3(5) . .
F4B P1 F5 137.5(7) . .
F4B P1 F5A 117.4(6) . .
F4B P1 F5B 95.8(9) . .
F4B P1 F6 127.2(7) . .
F4B P1 F6A 151.6(7) . .
F4B P1 F6B 171.7(6) . .
F5 P1 F1 91.5(3) . .
F5 P1 F2 88.5(3) . .
F5 P1 F3 174.6(4) . .
F5 P1 F3A 163.6(4) . .
F5 P1 F3B 132.3(6) . .
F5 P1 F4 90.5(4) . .
F5 P1 F4A 107.2(4) . .
F5 P1 F5A 20.4(3) . .
F5 P1 F5B 42.3(6) . .
F5 P1 F6 95.0(4) . .
F5 P1 F6A 70.8(4) . .
F5 P1 F6B 47.7(5) . .
F5A P1 F3 154.8(3) . .
F5A P1 F3B 152.2(5) . .
F5A P1 F4 70.4(3) . .
F5A P1 F6B 68.1(5) . .
F5B P1 F1 82.8(5) . .
F5B P1 F2 96.3(5) . .
F5B P1 F3 132.9(7) . .
F5B P1 F3A 154.1(7) . .
F5B P1 F3B 172.6(7) . .
F5B P1 F4 49.3(7) . .
F5B P1 F4A 66.0(7) . .
F5B P1 F5A 21.9(5) . .
F5B P1 F6 134.6(7) . .
F5B P1 F6A 112.4(7) . .
F5B P1 F6B 90.0(8) . .
F6 P1 F1 84.3(3) . .
F6 P1 F2 97.1(3) . .
F6 P1 F3 88.7(4) . .
F6 P1 F3A 69.2(4) . .
F6 P1 F3B 43.4(5) . .
F6 P1 F4 171.7(4) . .
F6 P1 F4A 157.3(4) . .
F6 P1 F5A 114.6(4) . .
F6 P1 F6A 25.1(3) . .
F6 P1 F6B 49.2(4) . .
F6A P1 F1 91.7(3) . .
F6A P1 F2 89.6(2) . .
F6A P1 F3 113.3(4) . .
F6A P1 F3B 63.7(5) . .
F6A P1 F4 161.3(4) . .
F6A P1 F4A 177.0(4) . .
F6A P1 F5A 91.0(4) . .
F6A P1 F6B 24.0(4) . .
F11 P2 F13 90.9(2) . .
F11 P2 F14A 90.4(3) . .
F11 P2 F14B 82.6(6) . .
F11 P2 F15A 91.6(2) . .
F11 P2 F15B 97.1(4) . .
F11 P2 F16 85.8(2) . .
F11 P2 F16B 101.4(4) . .
F12 P2 F11 178.95(14) . .
F12 P2 F13 88.11(19) . .
F12 P2 F14A 89.5(2) . .
F12 P2 F14B 97.1(6) . .
F12 P2 F15A 89.5(2) . .
F12 P2 F15B 83.9(4) . .
F12 P2 F16 93.87(19) . .
F12 P2 F16B 79.0(4) . .
F13 P2 F15B 145.9(5) . .
F13 P2 F16 86.4(3) . .
F13A P2 F11 90.7(2) . .
F13A P2 F12 88.2(2) . .
F13A P2 F13 15.6(3) . .
F13A P2 F14A 89.7(4) . .
F13A P2 F14B 75.7(7) . .
F13A P2 F15A 177.7(3) . .
F13A P2 F15B 160.7(5) . .
F13A P2 F16 70.9(3) . .
F13A P2 F16B 112.8(6) . .
F13B P2 F11 84.8(6) . .
F13B P2 F12 94.2(6) . .
F13B P2 F13 40.9(7) . .
F13B P2 F13A 25.6(6) . .
F13B P2 F14 129.7(8) . .
F13B P2 F14A 114.6(8) . .
F13B P2 F14B 99.7(9) . .
F13B P2 F15 133.6(8) . .
F13B P2 F15A 154.6(8) . .
F13B P2 F15B 172.5(8) . .
F13B P2 F16 45.7(7) . .
F13B P2 F16A 65.2(7) . .
F13B P2 F16B 89.5(8) . .
F14 P2 F11 89.9(3) . .
F14 P2 F12 90.3(3) . .
F14 P2 F13 89.4(3) . .
F14 P2 F13A 105.0(4) . .
F14 P2 F14A 15.3(4) . .
F14 P2 F14B 30.2(6) . .
F14 P2 F15 95.5(4) . .
F14 P2 F15A 75.2(4) . .
F14 P2 F15B 57.6(5) . .
F14 P2 F16 174.0(3) . .
F14 P2 F16A 165.1(4) . .
F14 P2 F16B 140.2(6) . .
F14A P2 F13 74.1(4) . .
F14A P2 F15B 72.7(5) . .
F14A P2 F16 160.1(4) . .
F14B P2 F13 60.4(6) . .
F14B P2 F14A 16.1(6) . .
F14B P2 F15A 104.8(7) . .
F14B P2 F15B 87.7(7) . .
F14B P2 F16 144.4(6) . .
F14B P2 F16B 170.3(8) . .
F15 P2 F11 85.9(3) . .
F15 P2 F12 95.1(2) . .
F15 P2 F13 174.1(3) . .
F15 P2 F13A 159.2(4) . .
F15 P2 F14A 110.8(4) . .
F15 P2 F14B 123.9(6) . .
F15 P2 F15A 21.1(3) . .
F15 P2 F15B 39.7(4) . .
F15 P2 F16 88.4(3) . .
F15 P2 F16A 70.0(4) . .
F15 P2 F16B 48.4(5) . .
F15A P2 F13 164.4(4) . .
F15A P2 F14A 90.5(4) . .
F15A P2 F15B 18.7(4) . .
F15A P2 F16 109.1(4) . .
F15A P2 F16B 66.5(6) . .
F16 P2 F15B 127.1(5) . .
F16A P2 F11 92.7(3) . .
F16A P2 F12 87.4(2) . .
F16A P2 F13 105.3(4) . .
F16A P2 F13A 89.7(4) . .
F16A P2 F14A 176.9(3) . .
F16A P2 F14B 164.6(7) . .
F16A P2 F15A 90.0(4) . .
F16A P2 F15B 107.4(5) . .
F16A P2 F16 20.2(3) . .
F16A P2 F16B 25.1(4) . .
F16B P2 F13 127.9(5) . .
F16B P2 F14A 154.1(6) . .
F16B P2 F15B 83.0(6) . .
F16B P2 F16 45.2(5) . .
C2S O1S C5S 107.7(3) . .
O1S C2S H2SA 110.1 . .
O1S C2S H2SB 110.1 . .
O1S C2S C3S 108.2(3) . .
H2SA C2S H2SB 108.4 . .
C3S C2S H2SA 110.1 . .
C3S C2S H2SB 110.1 . .
C2S C3S H3SA 111.4 . .
C2S C3S H3SB 111.4 . .
H3SA C3S H3SB 109.2 . .
C4S C3S C2S 102.1(3) . .
C4S C3S H3SA 111.4 . .
C4S C3S H3SB 111.4 . .
C3S C4S H4SA 111.5 . .
C3S C4S H4SB 111.5 . .
H4SA C4S H4SB 109.3 . .
C5S C4S C3S 101.5(3) . .
C5S C4S H4SA 111.5 . .
C5S C4S H4SB 111.5 . .
O1S C5S C4S 104.9(3) . .
O1S C5S H5SA 110.8 . .
O1S C5S H5SB 110.8 . .
C4S C5S H5SA 110.8 . .
C4S C5S H5SB 110.8 . .
H5SA C5S H5SB 108.8 . .
C7S O6S C10S 104.6(4) . .
O6S C7S C8S 101.8(5) . .
C9S C8S C7S 105.2(5) . .
C9SA C8S C7S 104.4(6) . .
C9SA C8S C9S 49.1(6) . .
C10S C9S C8S 104.3(6) . .
C8S C9SA C10S 105.8(7) . .
C9S C10S O6S 104.5(5) . .
C9S C10S C9SA 48.8(5) . .
C9SA C10S O6S 102.2(6) . .
C13S O11S C12S 94.8(16) 2_577 .
C13S O11S C14S 85.0(16) 2_577 2_577
C13S O11S C15S 28.3(14) 2_577 .
C14S O11S C12S 18.9(14) 2_577 .
C14S O11S C15S 98.5(14) 2_577 .
C15S O11S C12S 100.1(14) . .
O11S C12S C13S 33.6(7) . 2_577
C13S C12S O11S 112.6(15) . .
C13S C12S C13S 80.5(15) . 2_577
C14S C12S O11S 42(3) 2_577 .
C14S C12S C13S 99(3) 2_577 .
C14S C12S C13S 36(3) 2_577 2_577
C14S C12S C15S 91(3) 2_577 2_577
C15S C12S O11S 124.5(16) 2_577 .
C15S C12S C13S 91.8(15) 2_577 2_577
C15S C12S C13S 31.6(11) 2_577 .
O11S C13S C12S 51.5(13) 2_577 2_577
O11S C13S C12S 147(2) 2_577 .
O11S C13S C14S 127(2) 2_577 2_577
O11S C13S C14S 50.0(12) 2_577 .
C12S C13S C12S 99.5(15) . 2_577
C12S C13S C14S 105.5(14) . .
C12S C13S C14S 19.9(11) . 2_577
C14S C13S C12S 12.6(12) . 2_577
C14S C13S C12S 82.4(14) 2_577 2_577
C14S C13S C14S 90.5(15) . 2_577
C15S C13S O11S 110(3) 2_577 2_577
C15S C13S C12S 62(2) 2_577 .
C15S C13S C12S 112(3) 2_577 2_577
C15S C13S C14S 60.2(19) 2_577 2_577
C15S C13S C14S 124(3) 2_577 .
O11S C14S C13S 123(2) 2_577 2_577
O11S C14S C13S 45.0(11) 2_577 .
O11S C14S C15S 47.1(11) 2_577 2_577
O11S C14S C15S 148.6(19) 2_577 .
C12S C14S O11S 119(4) 2_577 2_577
C12S C14S C13S 61(3) 2_577 2_577
C12S C14S C13S 131(4) 2_577 .
C12S C14S C15S 65(3) 2_577 .
C12S C14S C15S 113(4) 2_577 2_577
C13S C14S C13S 89.5(15) . 2_577
C13S C14S C15S 78.9(13) 2_577 2_577
C13S C14S C15S 18.0(10) . 2_577
C15S C14S C13S 106.9(13) . .
C15S C14S C13S 27.8(10) . 2_577
C15S C14S C15S 101.7(13) . 2_577
O11S C15S C14S 34.4(7) . 2_577
C12S C15S O11S 119.6(14) 2_577 .
C12S C15S C14S 23.3(13) 2_577 .
C12S C15S C14S 87.2(13) 2_577 2_577
C13S C15S O11S 42(2) 2_577 .
C13S C15S C12S 86(2) 2_577 2_577
C13S C15S C14S 38(2) 2_577 2_577
C13S C15S C14S 92(2) 2_577 .
C14S C15S O11S 112.6(14) . .
C14S C15S C14S 78.3(13) . 2_577
C17S O16S C18S 95.4(15) . 2_665
C17S O16S C19S 27.7(11) . 2_665
C17S O16S C20S 122.2(17) . .
C19S O16S C18S 68.1(10) 2_665 2_665
C20S O16S C18S 31.0(10) . 2_665
C20S O16S C19S 96.9(14) . 2_665
O16S C17S C18S 105.0(15) . .
O16S C17S C18S 45.0(9) . 2_665
O16S C17S C20S 119.4(15) . 2_665
C18S C17S C18S 67.6(13) . 2_665
C18S C17S C20S 20.8(9) . 2_665
C19S C17S O16S 87(3) 2_665 .
C19S C17S C18S 48(2) 2_665 .
C19S C17S C18S 43(2) 2_665 2_665
C19S C17S C20S 43(2) 2_665 2_665
C20S C17S C18S 76.2(12) 2_665 2_665
O16S C18S C17S 39.6(8) 2_665 2_665
O16S C18S C17S 140.3(16) 2_665 .
O16S C18S C18S 79.3(12) 2_665 2_665
O16S C18S C19S 55.4(10) 2_665 .
C17S C18S C17S 112.4(13) . 2_665
C17S C18S C18S 67.6(12) . 2_665
C17S C18S C19S 101.8(15) . .
C18S C18S C17S 44.8(7) 2_665 2_665
C19S C18S O16S 116.4(18) 2_665 2_665
C19S C18S C17S 24.1(12) 2_665 .
C19S C18S C17S 16.3(8) . 2_665
C19S C18S C17S 94.8(17) 2_665 2_665
C19S C18S C18S 36.4(8) . 2_665
C19S C18S C18S 52.3(13) 2_665 2_665
C19S C18S C19S 88.7(18) 2_665 .
C20S C18S O16S 63.9(18) 2_665 2_665
C20S C18S C17S 100(2) 2_665 2_665
C20S C18S C17S 112(2) 2_665 .
C20S C18S C18S 117(3) 2_665 2_665
C20S C18S C19S 116(2) 2_665 .
C20S C18S C19S 101(2) 2_665 2_665
O16S C19S C18S 56.4(10) 2_665 .
O16S C19S C19S 80.9(12) 2_665 2_665
O16S C19S C20S 146.1(16) 2_665 .
C17S C19S O16S 66(2) 2_665 2_665
C17S C19S C18S 121(3) 2_665 .
C17S C19S C18S 108(3) 2_665 2_665
C17S C19S C19S 127(3) 2_665 2_665
C17S C19S C20S 120(3) 2_665 .
C18S C19S O16S 118.5(19) 2_665 2_665
C18S C19S C18S 91.3(18) 2_665 .
C18S C19S C19S 54.0(13) 2_665 2_665
C18S C19S C19S 37.3(9) . 2_665
C18S C19S C20S 28.6(11) 2_665 .
C20S C19S C18S 103.2(14) . .
C20S C19S C19S 69.7(11) . 2_665
O16S C20S C17S 118.4(13) . 2_665
O16S C20S C19S 105.4(15) . .
C18S C20S O16S 85(2) 2_665 .
C18S C20S C17S 47.4(17) 2_665 2_665
C18S C20S C19S 50.8(18) 2_665 .
C19S C20S C17S 17.1(10) . 2_665

loop_
_geom_bond_atom_site_label_1
_geom_bond_atom_site_label_2
_geom_bond_distance
_geom_bond_site_symmetry_2
S1 C1 1.737(3) .
S1 C8 1.722(3) .
C1 C2 1.395(4) .
C1 C6 1.389(4) .
C2 H2 0.9500 .
C2 C3 1.369(5) .
C3 H3 0.9500 .
C3 C4 1.396(5) .
C4 H4 0.9500 .
C4 C5 1.387(4) .
C5 H5 0.9500 .
C5 C6 1.398(4) .
C6 N7 1.400(3) .
N7 C8 1.332(3) .
N7 C9 1.489(3) .
C8 C11 1.438(4) .
C9 H9B 0.9900 .
C9 H9C 0.9900 .
C9 C10 1.510(4) .
C10 H10B 0.9800 .
C10 H10C 0.9800 .
C10 H10D 0.9800 .
C11 H11 0.9500 .
C11 C12 1.345(4) .
C12 H12 0.9500 .
C12 C13 1.457(4) .
C13 C14 1.398(4) .
C13 C18 1.400(4) .
C14 H14 0.9500 .
C14 C15 1.392(4) .
C15 H15 0.9500 .
C15 C16 1.382(4) .
C16 C17 1.392(4) .
C16 C20 1.498(4) .
C17 H17 0.9500 .
C17 C18 1.374(4) .
C18 H18 0.9500 .
C20 C21 1.486(4) .
C20 C30 1.360(4) .
C21 C22 1.402(4) .
C21 C26 1.391(4) .
C22 H22 0.9500 .
C22 C23 1.380(4) .
C23 H23 0.9500 .
C23 C24 1.372(5) .
C24 H24 0.9500 .
C24 C25 1.377(5) .
C25 H25 0.9500 .
C25 C26 1.391(4) .
C26 H26 0.9500 .
C30 C31 1.495(4) .
C30 C41 1.492(4) .
C31 C32 1.383(4) .
C31 C36 1.388(4) .
C32 H32 0.9500 .
C32 C33 1.381(4) .
C33 H33 0.9500 .
C33 C34 1.397(5) .
C34 H34 0.9500 .
C34 C35 1.386(5) .
C35 H35 0.9500 .
C35 C36 1.387(5) .
C36 H36 0.9500 .
C41 C42 1.393(4) .
C41 C46 1.382(4) .
C42 H42 0.9500 .
C42 C43 1.386(5) .
C43 H43 0.9500 .
C43 C44 1.386(5) .
C44 H44 0.9500 .
C44 C45 1.364(5) .
C45 H45 0.9500 .
C45 C46 1.396(4) .
C46 H46 0.9500 .
S1A C1A 1.737(3) .
S1A C8A 1.718(3) .
C1A C2A 1.403(4) .
C1A C6A 1.382(4) .
C2A H2A 0.9500 .
C2A C3A 1.368(5) .
C3A H3A 0.9500 .
C3A C4A 1.393(6) .
C4A H4A 0.9500 .
C4A C5A 1.373(5) .
C5A H5A 0.9500 .
C5A C6A 1.403(4) .
C6A N7A 1.404(4) .
N7A C8A 1.333(4) .
N7A C65 1.480(4) .
C8A C9A 1.438(4) .
C9A H9A 0.9500 .
C9A C10A 1.345(4) .
C10A H10A 0.9500 .
C10A C11A 1.454(4) .
C11A C12A 1.396(4) .
C11A C16A 1.406(4) .
C12A H12A 0.9500 .
C12A C13A 1.381(4) .
C13A H13A 0.9500 .
C13A C14A 1.395(4) .
C14A C15A 1.397(4) .
C14A C20A 1.495(4) .
C15A H15A 0.9500 .
C15A C16A 1.375(4) .
C16A H16A 0.9500 .
C20A C21A 1.485(4) .
C20A C30A 1.351(4) .
C21A C22A 1.394(4) .
C21A C26A 1.398(4) .
C22A H22A 0.9500 .
C22A C23A 1.388(4) .
C23A H23A 0.9500 .
C23A C24A 1.385(5) .
C24A H24A 0.9500 .
C24A C25A 1.371(5) .
C25A H25A 0.9500 .
C25A C26A 1.387(4) .
C26A H26A 0.9500 .
C30A C31A 1.489(4) .
C30A C41A 1.491(4) .
C31A C32A 1.390(4) .
C31A C36A 1.404(5) .
C32A H32A 0.9500 .
C32A C33A 1.377(5) .
C33A H33A 0.9500 .
C33A C34A 1.381(7) .
C34A H34A 0.9500 .
C34A C35A 1.387(7) .
C35A H35A 0.9500 .
C35A C36A 1.382(5) .
C36A H36A 0.9500 .
C41A C42A 1.387(4) .
C41A C46A 1.395(4) .
C42A H42A 0.9500 .
C42A C43A 1.373(4) .
C43A H43A 0.9500 .
C43A C44A 1.390(5) .
C44A H44A 0.9500 .
C44A C45A 1.389(5) .
C45A H45A 0.9500 .
C45A C46A 1.387(4) .
C46A H46A 0.9500 .
C65 H65A 0.9900 .
C65 H65B 0.9900 .
C65 C96 1.518(4) .
C96 H96A 0.9800 .
C96 H96B 0.9800 .
C96 H96C 0.9800 .
P1 F1 1.604(2) .
P1 F2 1.589(2) .
P1 F3 1.655(5) .
P1 F3A 1.569(5) .
P1 F3B 1.641(9) .
P1 F4 1.636(6) .
P1 F4A 1.622(5) .
P1 F4B 1.505(10) .
P1 F5 1.546(7) .
P1 F5A 1.627(4) .
P1 F5B 1.548(11) .
P1 F6 1.554(6) .
P1 F6A 1.576(5) .
P1 F6B 1.748(9) .
P2 F11 1.595(2) .
P2 F12 1.5900(19) .
P2 F13 1.651(5) .
P2 F13A 1.585(5) .
P2 F13B 1.520(12) .
P2 F14 1.547(6) .
P2 F14A 1.643(6) .
P2 F14B 1.597(12) .
P2 F15 1.562(5) .
P2 F15A 1.600(5) .
P2 F15B 1.735(9) .
P2 F16 1.659(5) .
P2 F16A 1.580(5) .
P2 F16B 1.622(10) .
O1S C2S 1.418(5) .
O1S C5S 1.431(4) .
C2S H2SA 0.9900 .
C2S H2SB 0.9900 .
C2S C3S 1.524(5) .
C3S H3SA 0.9900 .
C3S H3SB 0.9900 .
C3S C4S 1.516(5) .
C4S H4SA 0.9900 .
C4S H4SB 0.9900 .
C4S C5S 1.502(4) .
C5S H5SA 0.9900 .
C5S H5SB 0.9900 .
O6S C7S 1.516(7) .
O6S C10S 1.537(6) .
C7S C8S 1.546(8) .
C8S C9S 1.489(11) .
C8S C9SA 1.317(12) .
C9S C10S 1.341(9) .
C9SA C10S 1.486(11) .
O11S C12S 1.507(18) .
O11S C13S 1.07(2) 2_577
O11S C14S 1.16(2) 2_577
O11S C15S 1.501(17) .
C12S C13S 1.440(14) .
C12S C13S 1.92(3) 2_577
C12S C14S 0.56(3) 2_577
C12S C15S 1.28(2) 2_577
C13S O11S 1.07(2) 2_577
C13S C12S 1.92(3) 2_577
C13S C14S 1.503(15) .
C13S C14S 1.62(3) 2_577
C13S C15S 0.76(2) 2_577
C14S O11S 1.16(2) 2_577
C14S C12S 0.56(3) 2_577
C14S C13S 1.62(3) 2_577
C14S C15S 1.407(14) .
C14S C15S 2.03(3) 2_577
C15S C12S 1.28(2) 2_577
C15S C13S 0.76(2) 2_577
C15S C14S 2.03(3) 2_577
O16S C17S 1.303(17) .
O16S C18S 1.445(19) 2_665
O16S C19S 1.428(19) 2_665
O16S C20S 1.303(17) .
C17S C18S 2.03(3) 2_665
C17S C18S 1.549(17) .
C17S C19S 0.67(2) 2_665
C17S C20S 1.95(3) 2_665
C18S O16S 1.445(19) 2_665
C18S C17S 2.03(3) 2_665
C18S C18S 2.03(4) 2_665
C18S C19S 1.21(2) 2_665
C18S C19S 1.610(16) .
C18S C20S 0.75(2) 2_665
C19S O16S 1.428(19) 2_665
C19S C17S 0.67(2) 2_665
C19S C18S 1.21(2) 2_665
C19S C19S 1.99(4) 2_665
C19S C20S 1.531(16) .
C20S C17S 1.95(3) 2_665
C20S C18S 0.75(2) 2_665
